data_4087120
loop_
_publ_author_name
'Leclerc, Matthew C.'
'Gabidullin, Bulat M.'
'Da Gama, Jason G.'
'Daifuku, Stephanie L.'
'Iannuzzi, Theresa E.'
'Neidig, Michael L.'
'Baker, R. Tom'

_publ_section_title
;
 Transition-Metal-Free Formation of C-E Bonds (E = C, N, O, S) and
 Formation of C-M Bonds (M = Mn, Mo) from N-Heterocyclic Carbene Mediated
 Fluoroalkene C-F Bond Activation.
;
_journal_issue 4
_journal_name_full Organometallics
_journal_page_first 849
_journal_page_last 857
_journal_paper_doi 10.1021/acs.organomet.6b00908
_journal_volume 36
_journal_year 2017
_chemical_formula_sum 'C69 H70 F14 N4 O6 S4'
_chemical_formula_weight 1445.53
_space_group_crystal_system monoclinic
_space_group_IT_number 14
_space_group_name_Hall '-P 2yn'
_space_group_name_H-M_alt 'P 1 21/n 1'
_symmetry_space_group_name_Hall '-P 2yn'
_symmetry_space_group_name_H-M 'P 1 21/n 1'
_atom_sites_solution_hydrogens geom
_audit_creation_method SHELXL-2014/7
_cell_angle_alpha 90
_cell_angle_beta 93.087(4)
_cell_angle_gamma 90
_cell_formula_units_Z 2
_cell_length_a 11.0398(10)
_cell_length_b 12.0040(10)
_cell_length_c 26.202(2)
_cell_measurement_reflns_used 9960
_cell_measurement_temperature 200(2)
_cell_measurement_theta_max 27.88
_cell_measurement_theta_min 2.30
_cell_volume 3467.3(5)
_computing_cell_refinement 'APEX II, Bruker (2009)'
_computing_data_collection 'APEX II, Bruker (2009)'
_computing_data_reduction 'XPREP, Bruker (2009)'
_computing_molecular_graphics 'Mercury (Macrae et al., 2008)'
_computing_publication_material 'CIFTAB (Sheldrick, 1997)'
_computing_structure_refinement 'SHELXL-2014/7 (Sheldrick, 2014)'
_computing_structure_solution 'SHELXS-03 (Sheldrick, 2003)'
_diffrn_ambient_temperature 200(2)
_diffrn_measured_fraction_theta_full 1.000
_diffrn_measured_fraction_theta_max 0.996
_diffrn_measurement_device_type 'Bruker APEX-II CCD'
_diffrn_measurement_method '\f and \w scans'
_diffrn_radiation_type MoK\a
_diffrn_radiation_wavelength 0.71073
_diffrn_reflns_av_R_equivalents 0.0368
_diffrn_reflns_av_unetI/netI 0.0354
_diffrn_reflns_Laue_measured_fraction_full 1.000
_diffrn_reflns_Laue_measured_fraction_max 0.996
_diffrn_reflns_limit_h_max 14
_diffrn_reflns_limit_h_min -14
_diffrn_reflns_limit_k_max 15
_diffrn_reflns_limit_k_min -15
_diffrn_reflns_limit_l_max 34
_diffrn_reflns_limit_l_min -34
_diffrn_reflns_number 43510
_diffrn_reflns_point_group_measured_fraction_full 1.000
_diffrn_reflns_point_group_measured_fraction_max 0.996
_diffrn_reflns_theta_full 25.242
_diffrn_reflns_theta_max 27.968
_diffrn_reflns_theta_min 1.557
_exptl_absorpt_coefficient_mu 0.228
_exptl_absorpt_correction_T_max 0.7456
_exptl_absorpt_correction_T_min 0.6916
_exptl_absorpt_correction_type multi-scan
_exptl_absorpt_process_details 'SADABS, Bruker (2003)'
_exptl_crystal_colour colorless
_exptl_crystal_density_diffrn 1.385
_exptl_crystal_description plate
_exptl_crystal_F_000 1500
_exptl_crystal_size_max 0.957
_exptl_crystal_size_mid 0.229
_exptl_crystal_size_min 0.068
_refine_diff_density_max 0.887
_refine_diff_density_min -0.411
_refine_diff_density_rms 0.067
_refine_ls_extinction_method none
_refine_ls_goodness_of_fit_ref 1.022
_refine_ls_hydrogen_treatment constr
_refine_ls_matrix_type full
_refine_ls_number_parameters 549
_refine_ls_number_reflns 8314
_refine_ls_number_restraints 235
_refine_ls_restrained_S_all 1.060
_refine_ls_R_factor_all 0.1103
_refine_ls_R_factor_gt 0.0707
_refine_ls_shift/su_max 0.001
_refine_ls_shift/su_mean 0.000
_refine_ls_structure_factor_coef Fsqd
_refine_ls_weighting_details 'w=1/[\s^2^(Fo^2^)+(0.1214P)^2^+2.2885P] where P=(Fo^2^+2Fc^2^)/3'
_refine_ls_weighting_scheme calc
_refine_ls_wR_factor_gt 0.1964
_refine_ls_wR_factor_ref 0.2268
_reflns_Friedel_coverage 0.000
_reflns_number_gt 5262
_reflns_number_total 8314
_reflns_threshold_expression 'I > 2\s(I)'
_cod_data_source_file om6b00908_si_002.cif
_cod_data_source_block 3
_cod_depositor_comments 'Adding full bibliography for 4087120--4087124.cif.'
_cod_database_code 4087120
_shelx_shelxl_version_number 2014/7
_shelx_space_group_comment
;
The symmetry employed for this shelxl refinement is uniquely defined
by the following loop, which should always be used as a source of
symmetry information in preference to the above space-group names.
They are only intended as comments.
;
_shelx_estimated_absorpt_t_min 0.811
_shelx_estimated_absorpt_t_max 0.985

loop_
_space_group_symop_operation_xyz
'x, y, z'
'-x+1/2, y+1/2, -z+1/2'
'-x, -y, -z'
'x-1/2, -y-1/2, z-1/2'

loop_
_atom_site_label
_atom_site_type_symbol
_atom_site_fract_x
_atom_site_fract_y
_atom_site_fract_z
_atom_site_U_iso_or_equiv
_atom_site_adp_type
_atom_site_occupancy
_atom_site_site_symmetry_order
_atom_site_calc_flag
_atom_site_refinement_flags_posn
_atom_site_refinement_flags_adp
_atom_site_refinement_flags_occupancy
_atom_site_disorder_assembly
_atom_site_disorder_group
C1 C 0.5616(2) 0.7282(2) 0.37168(10) 0.0329(6) Uani 1 1 d . . . . .
N2 N 0.4523(2) 0.68384(18) 0.37421(8) 0.0353(5) Uani 1 1 d . . . . .
C3 C 0.4437(3) 0.6259(3) 0.42424(11) 0.0454(7) Uani 1 1 d . . . . .
H3A H 0.4149 0.5484 0.4194 0.055 Uiso 1 1 calc R U . . .
H3B H 0.3886 0.6660 0.4465 0.055 Uiso 1 1 calc R U . . .
C4 C 0.5746(3) 0.6290(3) 0.44651(11) 0.0441(7) Uani 1 1 d . . . . .
H4A H 0.5789 0.6585 0.4818 0.053 Uiso 1 1 calc R U . . .
H4B H 0.6118 0.5540 0.4465 0.053 Uiso 1 1 calc R U . . .
N5 N 0.6346(2) 0.70499(18) 0.41135(8) 0.0358(5) Uani 1 1 d . . . . .
C6 C 0.3439(3) 0.7123(2) 0.34374(11) 0.0390(6) Uani 1 1 d . . . . .
C7 C 0.2811(3) 0.6256(3) 0.31822(11) 0.0472(7) Uani 1 1 d . . . . .
C8 C 0.1723(3) 0.6534(3) 0.29239(13) 0.0586(9) Uani 1 1 d . . . . .
H8 H 0.1273 0.5964 0.2748 0.070 Uiso 1 1 calc R U . . .
C9 C 0.1264(3) 0.7614(4) 0.29118(14) 0.0619(10) Uani 1 1 d . . . . .
C10 C 0.1914(3) 0.8430(3) 0.31713(14) 0.0560(8) Uani 1 1 d . . . . .
H10 H 0.1613 0.9172 0.3165 0.067 Uiso 1 1 calc R U . . .
C11 C 0.2997(3) 0.8203(3) 0.34423(12) 0.0485(7) Uani 1 1 d . . . . .
C12 C 0.3271(4) 0.5085(3) 0.31795(14) 0.0625(10) Uani 1 1 d . . . . .
H12A H 0.2967 0.4679 0.3471 0.094 Uiso 1 1 calc R U . . .
H12B H 0.4160 0.5090 0.3205 0.094 Uiso 1 1 calc R U . . .
H12C H 0.2988 0.4718 0.2861 0.094 Uiso 1 1 calc R U . . .
C13 C 0.0051(4) 0.7875(5) 0.2642(2) 0.0975(17) Uani 1 1 d . . . . .
H13A H -0.0521 0.8117 0.2893 0.146 Uiso 1 1 calc R U . . .
H13B H -0.0264 0.7206 0.2466 0.146 Uiso 1 1 calc R U . . .
H13C H 0.0152 0.8470 0.2392 0.146 Uiso 1 1 calc R U . . .
C14 C 0.3613(3) 0.9135(3) 0.37417(16) 0.0628(10) Uani 1 1 d . . . . .
H14A H 0.4234 0.9474 0.3538 0.094 Uiso 1 1 calc R U . . .
H14B H 0.3995 0.8838 0.4059 0.094 Uiso 1 1 calc R U . . .
H14C H 0.3011 0.9699 0.3823 0.094 Uiso 1 1 calc R U . . .
C15 C 0.7582(3) 0.7401(2) 0.42093(10) 0.0352(6) Uani 1 1 d D . . . .
C16 C 0.8514(3) 0.6825(2) 0.39854(10) 0.0384(6) Uani 1 1 d D . . . .
C17 C 0.9694(3) 0.7140(2) 0.41210(11) 0.0429(7) Uani 1 1 d D . . . .
H17 H 1.0343 0.6764 0.3971 0.051 Uiso 1 1 calc R U . . .
C18 C 0.9958(3) 0.7981(2) 0.44673(11) 0.0432(7) Uani 1 1 d D . . . .
C19 C 0.9004(3) 0.8540(2) 0.46772(11) 0.0429(7) Uani 1 1 d D . . . .
H19 H 0.9181 0.9131 0.4911 0.051 Uiso 1 1 calc R U . . .
C20 C 0.7807(3) 0.8268(2) 0.45588(10) 0.0389(6) Uani 1 1 d D . . . .
C21 C 0.8271(3) 0.5872(3) 0.36168(12) 0.0507(8) Uani 1 1 d . . . . .
H21A H 0.7628 0.5398 0.3742 0.076 Uiso 1 1 calc R U . . .
H21B H 0.9012 0.5432 0.3590 0.076 Uiso 1 1 calc R U . . .
H21C H 0.8015 0.6169 0.3280 0.076 Uiso 1 1 calc R U . . .
C22 C 1.1253(3) 0.8271(3) 0.46255(16) 0.0596(9) Uani 1 1 d . . . . .
H22A H 1.1793 0.7684 0.4511 0.089 Uiso 1 1 calc R U . . .
H22B H 1.1341 0.8335 0.4999 0.089 Uiso 1 1 calc R U . . .
H22C H 1.1468 0.8982 0.4470 0.089 Uiso 1 1 calc R U . . .
C23 C 0.6796(3) 0.8869(3) 0.47966(13) 0.0535(8) Uani 1 1 d D . . . .
H23A H 0.6428 0.8381 0.5045 0.080 Uiso 1 1 calc R U . . .
H23B H 0.6182 0.9083 0.4530 0.080 Uiso 1 1 calc R U . . .
H23C H 0.7114 0.9539 0.4971 0.080 Uiso 1 1 calc R U . . .
C24 C 0.6000(3) 0.8041(2) 0.33095(11) 0.0372(6) Uani 1 1 d . . . . .
C25 C 0.6065(3) 0.7829(2) 0.28199(11) 0.0380(6) Uani 1 1 d . . . . .
C26 C 0.6428(3) 0.8739(3) 0.24546(13) 0.0507(8) Uani 1 1 d . . . . .
C27 C 0.4954(3) 0.6548(2) 0.20418(11) 0.0456(7) Uani 1 1 d . . . . .
C28 C 0.5352(4) 0.5997(3) 0.16175(12) 0.0579(9) Uani 1 1 d . . . . .
H28 H 0.6109 0.5619 0.1630 0.069 Uiso 1 1 calc R U . . .
C29 C 0.4609(4) 0.6016(4) 0.11752(14) 0.0703(11) Uani 1 1 d . . . . .
H29 H 0.4850 0.5628 0.0881 0.084 Uiso 1 1 calc R U . . .
C30 C 0.3539(4) 0.6581(3) 0.11548(15) 0.0663(11) Uani 1 1 d . . . . .
H30 H 0.3048 0.6589 0.0846 0.080 Uiso 1 1 calc R U . . .
C31 C 0.3158(4) 0.7141(3) 0.15765(15) 0.0617(9) Uani 1 1 d . . . . .
H31 H 0.2414 0.7540 0.1557 0.074 Uiso 1 1 calc R U . . .
C32 C 0.3866(3) 0.7116(3) 0.20262(13) 0.0537(8) Uani 1 1 d . . . . .
H32 H 0.3608 0.7487 0.2322 0.064 Uiso 1 1 calc R U . . .
S1 S 0.59023(8) 0.64477(6) 0.26096(3) 0.0494(2) Uani 1 1 d . . . . .
F1 F 0.63712(16) 0.90425(13) 0.35029(6) 0.0472(4) Uani 1 1 d . . . . .
F2 F 0.7448(2) 0.9213(2) 0.26148(10) 0.0974(9) Uani 1 1 d . . . . .
F3 F 0.5628(3) 0.9534(3) 0.24351(15) 0.1322(14) Uani 1 1 d . . . . .
F4 F 0.6590(3) 0.8386(2) 0.20081(10) 0.1095(11) Uani 1 1 d . . . . .
S2 S 0.45215(10) 0.67946(11) 0.58525(5) 0.0467(3) Uani 0.820(4) 1 d D U P A 1
O1 O 0.5775(3) 0.6866(4) 0.58051(17) 0.0807(11) Uani 0.820(4) 1 d D U P A 1
O2 O 0.3885(4) 0.6614(4) 0.53706(16) 0.0857(14) Uani 0.820(4) 1 d D U P A 1
O3 O 0.4171(4) 0.6073(3) 0.62527(14) 0.0806(11) Uani 0.820(4) 1 d D U P A 1
C33 C 0.4069(8) 0.8143(5) 0.6050(2) 0.103(2) Uani 0.820(4) 1 d D U P A 1
F5 F 0.4405(7) 0.8907(3) 0.5725(2) 0.180(2) Uani 0.820(4) 1 d D U P A 1
F6 F 0.2881(6) 0.8248(6) 0.6038(3) 0.179(3) Uani 0.820(4) 1 d D U P A 1
F7 F 0.4511(7) 0.8434(4) 0.64846(17) 0.163(2) Uani 0.820(4) 1 d D U P A 1
S2' S 0.4501(6) 0.7331(7) 0.5677(3) 0.072(2) Uani 0.180(4) 1 d D U P A 2
O1' O 0.5631(11) 0.7557(19) 0.5913(7) 0.108(6) Uani 0.180(4) 1 d D U P A 2
O2' O 0.4185(17) 0.8180(15) 0.5295(7) 0.111(6) Uani 0.180(4) 1 d D U P A 2
O3' O 0.431(2) 0.6247(11) 0.5487(8) 0.107(7) Uani 0.180(4) 1 d D U P A 2
C33' C 0.3461(12) 0.7542(15) 0.6162(5) 0.093(5) Uani 0.180(4) 1 d D U P A 2
F5' F 0.2339(9) 0.7414(14) 0.6003(6) 0.088(4) Uani 0.180(4) 1 d D U P A 2
F6' F 0.3662(17) 0.6717(16) 0.6513(6) 0.147(7) Uani 0.180(4) 1 d D U P A 2
F7' F 0.3492(15) 0.8417(14) 0.6417(7) 0.111(6) Uani 0.180(4) 1 d D U P A 2
C34 C 0.0618(9) 0.557(2) 0.5213(8) 0.073(3) Uani 0.5 1 d D U P B -1
H34 H 0.0811 0.6121 0.5465 0.088 Uiso 0.5 1 calc R U P B -1
C35 C 0.1522(6) 0.5159(7) 0.4924(3) 0.082(2) Uani 0.5 1 d D U P B -1
H35 H 0.2328 0.5430 0.4973 0.098 Uiso 0.5 1 calc R U P B -1
C36 C 0.1249(9) 0.4351(12) 0.4564(5) 0.084(3) Uani 0.5 1 d D U P B -1
H36 H 0.1884 0.4026 0.4383 0.101 Uiso 0.5 1 calc R U P B -1
C37 C 0.0077(7) 0.4005(6) 0.4460(3) 0.078(2) Uani 0.5 1 d D U P B -1
H37 H -0.0114 0.3478 0.4197 0.094 Uiso 0.5 1 calc R U P B -1
C38 C -0.0826(9) 0.4452(19) 0.4752(8) 0.068(3) Uani 0.5 1 d D U P B -1
H38 H -0.1643 0.4232 0.4678 0.082 Uiso 0.5 1 calc R U P B -1
C39 C -0.0582(6) 0.5197(6) 0.5142(3) 0.0664(18) Uani 0.5 1 d D U P B -1
C40 C -0.1532(12) 0.5548(17) 0.5487(7) 0.123(6) Uani 0.5 1 d D U P B -1
H40A H -0.1919 0.6233 0.5356 0.185 Uiso 0.5 1 calc R U P B -1
H40B H -0.1163 0.5684 0.5830 0.185 Uiso 0.5 1 calc R U P B -1
H40C H -0.2143 0.4959 0.5504 0.185 Uiso 0.5 1 calc R U P B -1

loop_
_atom_site_aniso_label
_atom_site_aniso_U_11
_atom_site_aniso_U_22
_atom_site_aniso_U_33
_atom_site_aniso_U_23
_atom_site_aniso_U_13
_atom_site_aniso_U_12
C1 0.0403(15) 0.0294(12) 0.0288(13) -0.0015(10) 0.0004(11) 0.0028(11)
N2 0.0408(13) 0.0362(11) 0.0287(11) 0.0027(9) -0.0015(9) -0.0023(10)
C3 0.0507(17) 0.0539(17) 0.0316(14) 0.0090(12) 0.0015(13) -0.0090(14)
C4 0.0539(18) 0.0458(16) 0.0318(14) 0.0081(12) -0.0036(13) -0.0096(13)
N5 0.0431(13) 0.0344(11) 0.0295(11) 0.0024(9) -0.0014(10) -0.0018(10)
C6 0.0380(15) 0.0459(15) 0.0328(14) 0.0039(11) -0.0004(11) -0.0039(12)
C7 0.0514(18) 0.0565(18) 0.0333(15) 0.0033(13) 0.0000(13) -0.0130(15)
C8 0.0505(19) 0.079(2) 0.0451(18) 0.0031(17) -0.0060(15) -0.0222(18)
C9 0.0437(19) 0.089(3) 0.053(2) 0.0233(19) -0.0025(16) -0.0027(18)
C10 0.0410(17) 0.066(2) 0.061(2) 0.0153(17) 0.0022(15) 0.0047(16)
C11 0.0452(17) 0.0542(17) 0.0465(17) 0.0076(14) 0.0062(14) 0.0024(14)
C12 0.077(3) 0.0509(19) 0.058(2) -0.0080(16) -0.0052(19) -0.0155(18)
C13 0.054(2) 0.139(5) 0.096(4) 0.039(3) -0.024(2) -0.003(3)
C14 0.054(2) 0.0442(17) 0.091(3) -0.0127(17) 0.0063(19) 0.0061(15)
C15 0.0407(15) 0.0353(13) 0.0289(13) 0.0050(10) -0.0036(11) -0.0002(11)
C16 0.0486(17) 0.0360(13) 0.0304(13) 0.0028(11) -0.0012(12) 0.0009(12)
C17 0.0448(17) 0.0441(15) 0.0398(16) 0.0069(12) 0.0037(13) 0.0066(13)
C18 0.0452(17) 0.0436(15) 0.0406(16) 0.0095(12) -0.0010(13) -0.0061(13)
C19 0.0499(17) 0.0390(14) 0.0390(15) -0.0019(12) -0.0053(13) -0.0062(13)
C20 0.0467(16) 0.0354(13) 0.0341(14) 0.0011(11) -0.0022(12) 0.0021(12)
C21 0.061(2) 0.0458(16) 0.0453(17) -0.0095(13) -0.0004(15) 0.0068(15)
C22 0.0434(18) 0.063(2) 0.072(2) 0.0031(18) -0.0043(17) -0.0067(16)
C23 0.0560(19) 0.0539(18) 0.0497(18) -0.0172(15) -0.0048(15) 0.0035(15)
C24 0.0414(15) 0.0322(13) 0.0375(15) 0.0016(11) -0.0031(12) 0.0001(11)
C25 0.0402(15) 0.0383(14) 0.0351(14) 0.0047(11) -0.0007(12) 0.0047(11)
C26 0.0484(18) 0.0533(18) 0.0501(19) 0.0156(15) 0.0019(15) -0.0055(15)
C27 0.062(2) 0.0424(15) 0.0319(14) 0.0005(12) 0.0007(13) -0.0085(14)
C28 0.074(2) 0.060(2) 0.0401(17) -0.0078(15) 0.0065(16) -0.0015(18)
C29 0.096(3) 0.074(2) 0.0394(19) -0.0146(17) -0.0058(19) -0.013(2)
C30 0.080(3) 0.066(2) 0.051(2) -0.0009(17) -0.0201(19) -0.020(2)
C31 0.062(2) 0.061(2) 0.061(2) 0.0125(17) -0.0122(18) -0.0059(17)
C32 0.062(2) 0.059(2) 0.0395(17) 0.0019(14) 0.0014(15) 0.0011(16)
S1 0.0698(6) 0.0410(4) 0.0367(4) -0.0026(3) -0.0055(4) 0.0093(4)
F1 0.0608(11) 0.0350(8) 0.0452(10) -0.0003(7) -0.0042(8) -0.0083(8)
F2 0.0949(18) 0.1076(19) 0.0887(18) 0.0342(15) -0.0058(14) -0.0518(16)
F3 0.105(2) 0.117(2) 0.180(3) 0.110(2) 0.056(2) 0.0514(18)
F4 0.167(3) 0.107(2) 0.0578(15) -0.0141(14) 0.0405(17) -0.061(2)
S2 0.0479(6) 0.0477(7) 0.0443(6) -0.0036(5) 0.0001(4) -0.0020(5)
O1 0.058(2) 0.092(3) 0.092(3) 0.012(2) 0.0010(18) 0.0063(18)
O2 0.077(3) 0.130(4) 0.049(2) -0.025(2) -0.0057(18) -0.009(3)
O3 0.116(3) 0.0575(18) 0.071(2) 0.0066(16) 0.026(2) -0.0025(19)
C33 0.168(6) 0.064(3) 0.078(3) 0.005(2) 0.023(4) 0.044(3)
F5 0.328(7) 0.063(2) 0.152(4) 0.034(3) 0.054(4) 0.045(3)
F6 0.151(5) 0.192(6) 0.197(6) -0.038(5) 0.040(4) 0.096(4)
F7 0.309(8) 0.087(3) 0.094(3) -0.047(2) 0.003(4) -0.005(4)
S2' 0.066(3) 0.072(4) 0.078(4) 0.011(3) 0.012(3) 0.020(3)
O1' 0.067(7) 0.134(15) 0.125(13) -0.021(11) 0.007(7) 0.010(7)
O2' 0.097(12) 0.126(11) 0.111(11) 0.036(9) 0.010(8) 0.010(9)
O3' 0.136(17) 0.094(8) 0.094(14) -0.001(8) 0.021(11) 0.006(8)
C33' 0.071(7) 0.119(10) 0.089(8) -0.027(6) 0.009(6) -0.005(6)
F5' 0.059(6) 0.115(11) 0.092(9) -0.034(8) 0.009(6) -0.003(6)
F6' 0.147(14) 0.177(12) 0.119(11) 0.015(9) 0.020(9) 0.012(10)
F7' 0.066(9) 0.132(10) 0.137(12) -0.063(9) 0.015(8) 0.009(7)
C34 0.078(5) 0.066(7) 0.073(6) 0.030(5) -0.018(5) -0.011(5)
C35 0.070(5) 0.085(5) 0.089(5) 0.045(4) -0.014(4) -0.001(4)
C36 0.085(5) 0.087(6) 0.081(6) 0.041(4) 0.012(5) 0.014(5)
C37 0.086(5) 0.063(4) 0.084(5) 0.019(4) -0.008(4) 0.012(4)
C38 0.068(5) 0.051(5) 0.084(6) 0.024(5) -0.014(5) -0.003(4)
C39 0.075(4) 0.049(4) 0.075(4) 0.028(3) 0.001(3) 0.006(3)
C40 0.121(9) 0.103(11) 0.151(11) 0.011(9) 0.051(8) 0.010(7)

loop_
_atom_type_symbol
_atom_type_description
_atom_type_scat_dispersion_real
_atom_type_scat_dispersion_imag
_atom_type_scat_source
C C 0.0033 0.0016 'International Tables Vol C Tables 4.2.6.8 and 6.1.1.4'
H H 0.0000 0.0000 'International Tables Vol C Tables 4.2.6.8 and 6.1.1.4'
N N 0.0061 0.0033 'International Tables Vol C Tables 4.2.6.8 and 6.1.1.4'
O O 0.0106 0.0060 'International Tables Vol C Tables 4.2.6.8 and 6.1.1.4'
F F 0.0171 0.0103 'International Tables Vol C Tables 4.2.6.8 and 6.1.1.4'
S S 0.1246 0.1234 'International Tables Vol C Tables 4.2.6.8 and 6.1.1.4'

loop_
_geom_angle_atom_site_label_1
_geom_angle_atom_site_label_2
_geom_angle_atom_site_label_3
_geom_angle
N5 C1 N2 113.4(2)
N5 C1 C24 120.9(2)
N2 C1 C24 125.5(2)
C1 N2 C6 127.4(2)
C1 N2 C3 109.4(2)
C6 N2 C3 120.4(2)
N2 C3 C4 102.7(2)
N2 C3 H3A 111.2
C4 C3 H3A 111.2
N2 C3 H3B 111.2
C4 C3 H3B 111.2
H3A C3 H3B 109.1
N5 C4 C3 102.9(2)
N5 C4 H4A 111.2
C3 C4 H4A 111.2
N5 C4 H4B 111.2
C3 C4 H4B 111.2
H4A C4 H4B 109.1
C1 N5 C15 127.8(2)
C1 N5 C4 110.4(2)
C15 N5 C4 121.7(2)
C11 C6 C7 122.3(3)
C11 C6 N2 119.9(3)
C7 C6 N2 117.6(3)
C8 C7 C6 116.6(3)
C8 C7 C12 120.6(3)
C6 C7 C12 122.8(3)
C7 C8 C9 122.7(3)
C7 C8 H8 118.7
C9 C8 H8 118.7
C10 C9 C8 118.2(3)
C10 C9 C13 120.7(4)
C8 C9 C13 121.0(4)
C9 C10 C11 121.9(3)
C9 C10 H10 119.1
C11 C10 H10 119.1
C10 C11 C6 118.3(3)
C10 C11 C14 118.3(3)
C6 C11 C14 123.4(3)
C7 C12 H12A 109.5
C7 C12 H12B 109.5
H12A C12 H12B 109.5
C7 C12 H12C 109.5
H12A C12 H12C 109.5
H12B C12 H12C 109.5
C9 C13 H13A 109.5
C9 C13 H13B 109.5
H13A C13 H13B 109.5
C9 C13 H13C 109.5
H13A C13 H13C 109.5
H13B C13 H13C 109.5
C11 C14 H14A 109.5
C11 C14 H14B 109.5
H14A C14 H14B 109.5
C11 C14 H14C 109.5
H14A C14 H14C 109.5
H14B C14 H14C 109.5
C16 C15 C20 122.3(3)
C16 C15 N5 119.8(2)
C20 C15 N5 117.8(2)
C17 C16 C15 117.5(3)
C17 C16 C21 120.2(3)
C15 C16 C21 122.3(3)
C18 C17 C16 122.1(3)
C18 C17 H17 118.9
C16 C17 H17 118.9
C17 C18 C19 118.5(3)
C17 C18 C22 120.9(3)
C19 C18 C22 120.6(3)
C20 C19 C18 122.3(3)
C20 C19 H19 118.8
C18 C19 H19 118.8
C19 C20 C15 117.2(3)
C19 C20 C23 121.3(3)
C15 C20 C23 121.5(3)
C16 C21 H21A 109.5
C16 C21 H21B 109.5
H21A C21 H21B 109.5
C16 C21 H21C 109.5
H21A C21 H21C 109.5
H21B C21 H21C 109.5
C18 C22 H22A 109.5
C18 C22 H22B 109.5
H22A C22 H22B 109.5
C18 C22 H22C 109.5
H22A C22 H22C 109.5
H22B C22 H22C 109.5
C20 C23 H23A 109.5
C20 C23 H23B 109.5
H23A C23 H23B 109.5
C20 C23 H23C 109.5
H23A C23 H23C 109.5
H23B C23 H23C 109.5
C25 C24 F1 120.3(2)
C25 C24 C1 128.0(2)
F1 C24 C1 111.6(2)
C24 C25 C26 120.3(3)
C24 C25 S1 118.7(2)
C26 C25 S1 120.5(2)
F4 C26 F3 109.8(3)
F4 C26 F2 106.3(3)
F3 C26 F2 105.3(3)
F4 C26 C25 113.3(3)
F3 C26 C25 110.5(3)
F2 C26 C25 111.2(3)
C32 C27 C28 121.7(3)
C32 C27 S1 122.1(2)
C28 C27 S1 116.2(3)
C29 C28 C27 117.7(4)
C29 C28 H28 121.1
C27 C28 H28 121.1
C30 C29 C28 121.0(4)
C30 C29 H29 119.5
C28 C29 H29 119.5
C29 C30 C31 120.9(3)
C29 C30 H30 119.5
C31 C30 H30 119.5
C30 C31 C32 119.4(4)
C30 C31 H31 120.3
C32 C31 H31 120.3
C31 C32 C27 119.2(3)
C31 C32 H32 120.4
C27 C32 H32 120.4
C25 S1 C27 104.20(13)
O1 S2 O2 111.9(3)
O1 S2 O3 114.2(3)
O2 S2 O3 114.6(3)
O1 S2 C33 105.4(4)
O2 S2 C33 105.3(3)
O3 S2 C33 104.2(3)
F7 C33 F6 109.3(7)
F7 C33 F5 106.3(7)
F6 C33 F5 103.4(6)
F7 C33 S2 114.4(5)
F6 C33 S2 112.1(6)
F5 C33 S2 110.5(5)
O1' S2' O3' 117.1(10)
O1' S2' O2' 110.2(10)
O3' S2' O2' 112.1(10)
O1' S2' C33' 104.7(9)
O3' S2' C33' 107.0(9)
O2' S2' C33' 104.6(8)
F7' C33' F5' 105.7(12)
F7' C33' F6' 104.6(13)
F5' C33' F6' 104.4(12)
F7' C33' S2' 120.3(12)
F5' C33' S2' 113.4(10)
F6' C33' S2' 107.0(11)
C35 C34 C39 121.4(7)
C35 C34 H34 119.3
C39 C34 H34 119.3
C36 C35 C34 119.5(7)
C36 C35 H35 120.3
C34 C35 H35 120.3
C37 C36 C35 121.3(7)
C37 C36 H36 119.4
C35 C36 H36 119.4
C36 C37 C38 117.9(7)
C36 C37 H37 121.0
C38 C37 H37 121.0
C39 C38 C37 122.7(7)
C39 C38 H38 118.6
C37 C38 H38 118.6
C38 C39 C34 116.9(6)
C38 C39 C40 121.5(7)
C34 C39 C40 121.5(7)
C39 C40 H40A 109.5
C39 C40 H40B 109.5
H40A C40 H40B 109.5
C39 C40 H40C 109.5
H40A C40 H40C 109.5
H40B C40 H40C 109.5

loop_
_geom_bond_atom_site_label_1
_geom_bond_atom_site_label_2
_geom_bond_distance
C1 N5 1.310(3)
C1 N2 1.324(4)
C1 C24 1.483(4)
N2 C6 1.443(4)
N2 C3 1.491(3)
C3 C4 1.529(4)
C3 H3A 0.9900
C3 H3B 0.9900
C4 N5 1.478(4)
C4 H4A 0.9900
C4 H4B 0.9900
N5 C15 1.437(4)
C6 C11 1.386(4)
C6 C7 1.401(4)
C7 C8 1.387(5)
C7 C12 1.495(5)
C8 C9 1.393(6)
C8 H8 0.9500
C9 C10 1.373(5)
C9 C13 1.513(5)
C10 C11 1.384(5)
C10 H10 0.9500
C11 C14 1.507(5)
C12 H12A 0.9800
C12 H12B 0.9800
C12 H12C 0.9800
C13 H13A 0.9800
C13 H13B 0.9800
C13 H13C 0.9800
C14 H14A 0.9800
C14 H14B 0.9800
C14 H14C 0.9800
C15 C16 1.395(4)
C15 C20 1.400(4)
C16 C17 1.385(4)
C16 C21 1.511(4)
C17 C18 1.378(4)
C17 H17 0.9500
C18 C19 1.387(4)
C18 C22 1.508(4)
C19 C20 1.380(4)
C19 H19 0.9500
C20 C23 1.494(4)
C21 H21A 0.9800
C21 H21B 0.9800
C21 H21C 0.9800
C22 H22A 0.9800
C22 H22B 0.9800
C22 H22C 0.9800
C23 H23A 0.9800
C23 H23B 0.9800
C23 H23C 0.9800
C24 C25 1.314(4)
C24 F1 1.359(3)
C25 C26 1.521(4)
C25 S1 1.753(3)
C26 F4 1.266(4)
C26 F3 1.300(4)
C26 F2 1.310(4)
C27 C32 1.380(5)
C27 C28 1.385(4)
C27 S1 1.777(3)
C28 C29 1.383(5)
C28 H28 0.9500
C29 C30 1.361(6)
C29 H29 0.9500
C30 C31 1.378(6)
C30 H30 0.9500
C31 C32 1.379(5)
C31 H31 0.9500
C32 H32 0.9500
S2 O1 1.399(4)
S2 O2 1.428(4)
S2 O3 1.430(4)
S2 C33 1.779(6)
C33 F7 1.263(8)
C33 F6 1.316(10)
C33 F5 1.320(8)
S2' O1' 1.389(11)
S2' O3' 1.407(12)
S2' O2' 1.458(11)
S2' C33' 1.775(11)
C33' F7' 1.244(14)
C33' F5' 1.295(13)
C33' F6' 1.362(16)
C34 C35 1.377(8)
C34 C39 1.401(8)
C34 H34 0.9500
C35 C36 1.376(9)
C35 H35 0.9500
C36 C37 1.372(9)
C36 H36 0.9500
C37 C38 1.396(8)
C37 H37 0.9500
C38 C39 1.374(8)
C38 H38 0.9500
C39 C40 1.483(8)
C40 H40A 0.9800
C40 H40B 0.9800
C40 H40C 0.9800

loop_
_geom_hbond_atom_site_label_D
_geom_hbond_atom_site_label_H
_geom_hbond_atom_site_label_A
_geom_hbond_distance_DH
_geom_hbond_distance_HA
_geom_hbond_distance_DA
_geom_hbond_angle_DHA
_geom_hbond_site_symmetry_A
C3 H3B O2 0.99 2.37 3.080(5) 127.7 .
C4 H4A O1 0.99 2.61 3.577(5) 166.1 .
C4 H4A O2 0.99 2.62 3.245(6) 121.5 .
C4 H4A S2' 0.99 2.87 3.743(7) 147.6 .
C4 H4A O3' 0.99 2.49 3.19(2) 126.7 .
C4 H4B S2 0.99 3.00 3.803(3) 139.4 3_666
C4 H4B O2 0.99 2.62 3.533(6) 153.3 3_666
C4 H4B O3' 0.99 2.20 3.048(14) 142.9 3_666

loop_
_geom_torsion_atom_site_label_1
_geom_torsion_atom_site_label_2
_geom_torsion_atom_site_label_3
_geom_torsion_atom_site_label_4
_geom_torsion
N5 C1 N2 C6 164.9(2)
C24 C1 N2 C6 -10.6(4)
N5 C1 N2 C3 3.7(3)
C24 C1 N2 C3 -171.9(2)
C1 N2 C3 C4 -8.8(3)
C6 N2 C3 C4 -171.5(2)
N2 C3 C4 N5 10.0(3)
N2 C1 N5 C15 -179.6(2)
C24 C1 N5 C15 -3.8(4)
N2 C1 N5 C4 3.5(3)
C24 C1 N5 C4 179.3(2)
C3 C4 N5 C1 -8.7(3)
C3 C4 N5 C15 174.1(2)
C1 N2 C6 C11 -58.8(4)
C3 N2 C6 C11 100.5(3)
C1 N2 C6 C7 126.9(3)
C3 N2 C6 C7 -73.7(3)
C11 C6 C7 C8 1.1(5)
N2 C6 C7 C8 175.2(3)
C11 C6 C7 C12 -179.2(3)
N2 C6 C7 C12 -5.1(4)
C6 C7 C8 C9 0.3(5)
C12 C7 C8 C9 -179.4(3)
C7 C8 C9 C10 -0.7(5)
C7 C8 C9 C13 -177.7(4)
C8 C9 C10 C11 -0.3(5)
C13 C9 C10 C11 176.8(4)
C9 C10 C11 C6 1.6(5)
C9 C10 C11 C14 -176.4(3)
C7 C6 C11 C10 -2.0(5)
N2 C6 C11 C10 -176.0(3)
C7 C6 C11 C14 175.9(3)
N2 C6 C11 C14 1.9(5)
C1 N5 C15 C16 -81.8(3)
C4 N5 C15 C16 94.7(3)
C1 N5 C15 C20 102.9(3)
C4 N5 C15 C20 -80.6(3)
C20 C15 C16 C17 0.0(4)
N5 C15 C16 C17 -175.0(2)
C20 C15 C16 C21 178.6(3)
N5 C15 C16 C21 3.6(4)
C15 C16 C17 C18 0.6(4)
C21 C16 C17 C18 -178.0(3)
C16 C17 C18 C19 -1.3(4)
C16 C17 C18 C22 177.2(3)
C17 C18 C19 C20 1.3(4)
C22 C18 C19 C20 -177.2(3)
C18 C19 C20 C15 -0.7(4)
C18 C19 C20 C23 178.9(3)
C16 C15 C20 C19 0.0(4)
N5 C15 C20 C19 175.2(2)
C16 C15 C20 C23 -179.6(3)
N5 C15 C20 C23 -4.5(4)
N5 C1 C24 C25 121.5(3)
N2 C1 C24 C25 -63.3(4)
N5 C1 C24 F1 -55.0(3)
N2 C1 C24 F1 120.2(3)
F1 C24 C25 C26 -6.5(4)
C1 C24 C25 C26 177.2(3)
F1 C24 C25 S1 166.1(2)
C1 C24 C25 S1 -10.2(4)
C24 C25 C26 F4 172.2(3)
S1 C25 C26 F4 -0.2(4)
C24 C25 C26 F3 -64.0(4)
S1 C25 C26 F3 123.5(3)
C24 C25 C26 F2 52.6(4)
S1 C25 C26 F2 -119.9(3)
C32 C27 C28 C29 -1.2(5)
S1 C27 C28 C29 177.2(3)
C27 C28 C29 C30 1.7(6)
C28 C29 C30 C31 -0.7(6)
C29 C30 C31 C32 -0.7(6)
C30 C31 C32 C27 1.2(5)
C28 C27 C32 C31 -0.2(5)
S1 C27 C32 C31 -178.5(3)
C24 C25 S1 C27 137.4(3)
C26 C25 S1 C27 -50.0(3)
C32 C27 S1 C25 -51.3(3)
C28 C27 S1 C25 130.4(3)
O1 S2 C33 F7 -64.2(7)
O2 S2 C33 F7 177.4(6)
O3 S2 C33 F7 56.4(7)
O1 S2 C33 F6 170.6(5)
O2 S2 C33 F6 52.2(6)
O3 S2 C33 F6 -68.8(6)
O1 S2 C33 F5 55.8(7)
O2 S2 C33 F5 -62.6(7)
O3 S2 C33 F5 176.4(6)
O1' S2' C33' F7' 50.6(18)
O3' S2' C33' F7' 175.6(17)
O2' S2' C33' F7' -65.3(17)
O1' S2' C33' F5' 177.1(15)
O3' S2' C33' F5' -57.9(17)
O2' S2' C33' F5' 61.2(16)
O1' S2' C33' F6' -68.3(15)
O3' S2' C33' F6' 56.7(16)
O2' S2' C33' F6' 175.8(14)
C39 C34 C35 C36 -1(3)
C34 C35 C36 C37 5(2)
C35 C36 C37 C38 -4(2)
C36 C37 C38 C39 -1(3)
C37 C38 C39 C34 5(4)
C37 C38 C39 C40 -172.2(18)
C35 C34 C39 C38 -4(4)
C35 C34 C39 C40 173.4(19)
